data_1514793
loop_
_publ_author_name
'Ozaki, Kyohei'
'Zhang, Hua'
'Ito, Hideto'
'Lei, Aiwen'
'Itami, Kenichiro'

_publ_section_title
;
 One-shot indole-to-carbazole \p-extension by a Pd--Cu--Ag trimetallic
 system
;
_journal_issue 9
_journal_name_full 'Chemical Science'
_journal_page_first 3416
_journal_paper_doi 10.1039/c3sc51447a
_journal_volume 4
_journal_year 2013
_chemical_formula_sum 'C17 H15 N O2'
_chemical_formula_weight 265.30
_chemical_name_systematic
; 
 ? 
;
_space_group_IT_number 19
_symmetry_cell_setting orthorhombic
_symmetry_space_group_name_Hall 'P 2ac 2ab'
_symmetry_space_group_name_H-M 'P 21 21 21'
_atom_sites_solution_hydrogens geom
_atom_sites_solution_primary direct
_atom_sites_solution_secondary difmap
_audit_creation_method SHELXL-97
_cell_angle_alpha 90
_cell_angle_beta 90
_cell_angle_gamma 90
_cell_formula_units_Z 4
_cell_length_a 6.4122(19)
_cell_length_b 12.077(4)
_cell_length_c 16.676(5)
_cell_measurement_reflns_used 3033
_cell_measurement_temperature 103(2)
_cell_measurement_theta_max 25.3328
_cell_measurement_theta_min 3.3737
_cell_volume 1291.4(7)
_computing_cell_refinement 'RIGAKU CrystalClear'
_computing_data_collection 'RIGAKU CrystalClear'
_computing_data_reduction 'RIGAKU CrystalClear'
_computing_molecular_graphics ORTEP-III
_computing_structure_refinement 'SHELXL-97 (Sheldrick, 1997)'
_computing_structure_solution SIR-97
_diffrn_ambient_temperature 103(2)
_diffrn_measured_fraction_theta_full 0.998
_diffrn_measured_fraction_theta_max 0.998
_diffrn_measurement_device_type
;
SSaturn70 CCD (4x4 bin mode) with MicroMax-007
;
_diffrn_radiation_monochromator graphite
_diffrn_radiation_source 'fine-focus sealed tube'
_diffrn_radiation_type MoK\a
_diffrn_radiation_wavelength 0.71070
_diffrn_reflns_av_R_equivalents 0.0487
_diffrn_reflns_av_sigmaI/netI 0.0480
_diffrn_reflns_limit_h_max 7
_diffrn_reflns_limit_h_min -7
_diffrn_reflns_limit_k_max 14
_diffrn_reflns_limit_k_min -11
_diffrn_reflns_limit_l_max 17
_diffrn_reflns_limit_l_min -19
_diffrn_reflns_number 8665
_diffrn_reflns_theta_full 24.99
_diffrn_reflns_theta_max 24.99
_diffrn_reflns_theta_min 3.37
_exptl_absorpt_coefficient_mu 0.090
_exptl_absorpt_correction_T_max 0.9911
_exptl_absorpt_correction_T_min 0.9823
_exptl_absorpt_correction_type multi-scan
_exptl_absorpt_process_details 'Jacobson, R. (1998) Private communication'
_exptl_crystal_colour Colorless
_exptl_crystal_density_diffrn 1.365
_exptl_crystal_density_method 'not measured'
_exptl_crystal_description Block
_exptl_crystal_F_000 560
_exptl_crystal_size_max 0.20
_exptl_crystal_size_mid 0.10
_exptl_crystal_size_min 0.10
_refine_diff_density_max 0.155
_refine_diff_density_min -0.197
_refine_diff_density_rms 0.046
_refine_ls_abs_structure_details 'Flack H D (1983), Acta Cryst. A39, 876-881'
_refine_ls_abs_structure_Flack 1.7(18)
_refine_ls_extinction_method none
_refine_ls_goodness_of_fit_ref 1.113
_refine_ls_hydrogen_treatment constr
_refine_ls_matrix_type full
_refine_ls_number_parameters 184
_refine_ls_number_reflns 2272
_refine_ls_number_restraints 0
_refine_ls_restrained_S_all 1.113
_refine_ls_R_factor_all 0.0538
_refine_ls_R_factor_gt 0.0477
_refine_ls_shift/su_max 0.004
_refine_ls_shift/su_mean 0.001
_refine_ls_structure_factor_coef Fsqd
_refine_ls_weighting_details 'calc w=1/[\s^2^(Fo^2^)+(0.0358P)^2^+0.3542P] where P=(Fo^2^+2Fc^2^)/3'
_refine_ls_weighting_scheme calc
_refine_ls_wR_factor_gt 0.0909
_refine_ls_wR_factor_ref 0.0942
_reflns_number_gt 2084
_reflns_number_total 2272
_reflns_threshold_expression >2sigma(I)
_cod_data_source_file c3sc51447a.txt
_cod_data_source_block ww
_cod_depositor_comments
;
The following automatic conversions were performed:

'_exptl_absorpt_correction_type' value 'Multi-scan' changed to
'multi-scan' according to
/usr/data/users/saulius/automatic-downloads/retrospective/RSC/lib/dictionaries/cif_core.dic
dictionary named 'cif_core.dic' version 2.4.2 from 2011-04-26.

Automatic conversion script
Id: cif_fix_values 2281 2013-09-26 08:29:07Z andrius 
;
_cod_original_sg_symbol_H-M P212121
_cod_database_code 1514793

loop_
_symmetry_equiv_pos_as_xyz
'x, y, z'
'-x+1/2, -y, z+1/2'
'x+1/2, -y+1/2, -z'
'-x, y+1/2, -z+1/2'

loop_
_atom_site_label
_atom_site_type_symbol
_atom_site_fract_x
_atom_site_fract_y
_atom_site_fract_z
_atom_site_U_iso_or_equiv
_atom_site_adp_type
_atom_site_occupancy
_atom_site_symmetry_multiplicity
_atom_site_calc_flag
_atom_site_refinement_flags
O1 O 0.5523(3) -0.18108(14) 0.48511(10) 0.0251(4) Uani 1 1 d .
O2 O -0.1197(3) -0.13387(14) 0.72644(10) 0.0259(4) Uani 1 1 d .
N1 N 0.7162(3) 0.05242(16) 0.57044(11) 0.0175(5) Uani 1 1 d .
C1 C 0.5317(4) 0.01497(19) 0.60387(14) 0.0161(5) Uani 1 1 d .
C2 C 0.4443(4) -0.09239(18) 0.60488(13) 0.0162(5) Uani 1 1 d .
C3 C 0.2625(4) -0.1064(2) 0.64912(13) 0.0186(5) Uani 1 1 d .
H1 H 0.2039 -0.1785 0.6528 0.022 Uiso 1 1 calc R
C4 C 0.1611(4) -0.0188(2) 0.68877(14) 0.0186(6) Uani 1 1 d .
C5 C 0.2469(4) 0.08732(19) 0.68591(14) 0.0181(5) Uani 1 1 d .
H2 H 0.1800 0.1475 0.7120 0.022 Uiso 1 1 calc R
C6 C 0.4323(4) 0.10342(19) 0.64407(13) 0.0163(5) Uani 1 1 d .
C7 C 0.5608(4) 0.20048(18) 0.63132(13) 0.0163(5) Uani 1 1 d .
C8 C 0.5414(4) 0.31139(19) 0.65343(14) 0.0192(5) Uani 1 1 d .
H3 H 0.4270 0.3360 0.6849 0.023 Uiso 1 1 calc R
C9 C 0.6941(4) 0.3846(2) 0.62802(14) 0.0214(6) Uani 1 1 d .
H4 H 0.6821 0.4607 0.6416 0.026 Uiso 1 1 calc R
C10 C 0.8653(4) 0.3492(2) 0.58290(14) 0.0224(6) Uani 1 1 d .
H5 H 0.9673 0.4016 0.5667 0.027 Uiso 1 1 calc R
C11 C 0.8892(4) 0.2391(2) 0.56145(15) 0.0204(6) Uani 1 1 d .
H6 H 1.0065 0.2145 0.5316 0.025 Uiso 1 1 calc R
C12 C 0.7331(4) 0.16599(19) 0.58563(14) 0.0172(5) Uani 1 1 d .
C13 C 0.8672(4) -0.0108(2) 0.52421(14) 0.0213(6) Uani 1 1 d .
H7 H 0.8898 -0.0828 0.5498 0.032 Uiso 1 1 calc R
H8 H 0.9993 0.0299 0.5219 0.032 Uiso 1 1 calc R
H9 H 0.8141 -0.0220 0.4697 0.032 Uiso 1 1 calc R
C14 C 0.5283(4) -0.1884(2) 0.55771(15) 0.0196(5) Uani 1 1 d .
C15 C 0.5802(4) -0.29098(19) 0.60338(15) 0.0246(6) Uani 1 1 d .
H10 H 0.6311 -0.3478 0.5663 0.037 Uiso 1 1 calc R
H11 H 0.4551 -0.3181 0.6308 0.037 Uiso 1 1 calc R
H12 H 0.6886 -0.2744 0.6431 0.037 Uiso 1 1 calc R
C16 C -0.0368(4) -0.0431(2) 0.73126(14) 0.0195(5) Uani 1 1 d .
C17 C -0.1349(4) 0.0476(2) 0.78135(15) 0.0229(6) Uani 1 1 d .
H13 H -0.2634 0.0198 0.8060 0.034 Uiso 1 1 calc R
H14 H -0.1675 0.1111 0.7471 0.034 Uiso 1 1 calc R
H15 H -0.0373 0.0704 0.8234 0.034 Uiso 1 1 calc R

loop_
_atom_site_aniso_label
_atom_site_aniso_U_11
_atom_site_aniso_U_22
_atom_site_aniso_U_33
_atom_site_aniso_U_23
_atom_site_aniso_U_13
_atom_site_aniso_U_12
O1 0.0247(10) 0.0301(10) 0.0205(10) -0.0035(8) 0.0000(9) 0.0008(8)
O2 0.0230(10) 0.0274(10) 0.0273(10) -0.0032(8) 0.0031(8) -0.0075(9)
N1 0.0147(10) 0.0191(11) 0.0186(11) -0.0018(8) 0.0010(9) 0.0007(8)
C1 0.0142(12) 0.0203(13) 0.0138(12) 0.0015(10) -0.0004(10) 0.0007(10)
C2 0.0152(12) 0.0191(13) 0.0144(12) 0.0002(10) 0.0007(11) 0.0019(10)
C3 0.0204(13) 0.0173(13) 0.0180(13) 0.0014(10) -0.0026(11) -0.0011(11)
C4 0.0164(13) 0.0226(14) 0.0169(13) 0.0010(11) -0.0003(10) -0.0009(11)
C5 0.0136(12) 0.0235(14) 0.0171(13) 0.0009(10) -0.0014(10) 0.0035(11)
C6 0.0155(12) 0.0197(12) 0.0137(12) 0.0006(10) -0.0035(11) 0.0000(11)
C7 0.0151(12) 0.0198(13) 0.0142(12) 0.0011(10) -0.0016(11) 0.0005(10)
C8 0.0198(13) 0.0224(14) 0.0153(12) 0.0009(10) -0.0002(11) 0.0031(11)
C9 0.0256(14) 0.0176(13) 0.0211(13) 0.0002(11) -0.0026(11) -0.0006(11)
C10 0.0237(13) 0.0241(15) 0.0193(13) 0.0051(11) -0.0021(11) -0.0055(11)
C11 0.0187(13) 0.0264(14) 0.0163(13) 0.0032(11) -0.0002(11) 0.0010(11)
C12 0.0184(12) 0.0174(13) 0.0159(12) 0.0003(10) -0.0007(10) 0.0002(10)
C13 0.0160(12) 0.0260(14) 0.0218(14) -0.0014(11) 0.0032(11) 0.0041(11)
C14 0.0141(12) 0.0230(14) 0.0218(14) -0.0015(11) -0.0027(11) -0.0026(10)
C15 0.0284(15) 0.0195(13) 0.0258(14) -0.0032(11) 0.0006(12) -0.0001(11)
C16 0.0184(13) 0.0250(14) 0.0152(13) 0.0008(11) -0.0033(11) 0.0000(11)
C17 0.0219(14) 0.0252(14) 0.0215(14) -0.0015(11) 0.0039(12) 0.0003(11)

loop_
_atom_type_symbol
_atom_type_description
_atom_type_scat_dispersion_real
_atom_type_scat_dispersion_imag
_atom_type_scat_source
C C 0.0033 0.0016 'International Tables Vol C Tables 4.2.6.8 and 6.1.1.4'
H H 0.0000 0.0000 'International Tables Vol C Tables 4.2.6.8 and 6.1.1.4'
N N 0.0061 0.0033 'International Tables Vol C Tables 4.2.6.8 and 6.1.1.4'
O O 0.0106 0.0060 'International Tables Vol C Tables 4.2.6.8 and 6.1.1.4'

loop_
_geom_angle_atom_site_label_1
_geom_angle_atom_site_label_2
_geom_angle_atom_site_label_3
_geom_angle
C1 N1 C12 108.3(2)
C1 N1 C13 127.7(2)
C12 N1 C13 124.0(2)
N1 C1 C2 130.1(2)
N1 C1 C6 109.3(2)
C2 C1 C6 120.6(2)
C3 C2 C1 116.8(2)
C3 C2 C14 119.0(2)
C1 C2 C14 124.1(2)
C2 C3 C4 123.1(2)
C2 C3 H1 118.5
C4 C3 H1 118.5
C5 C4 C3 119.5(2)
C5 C4 C16 122.4(2)
C3 C4 C16 118.1(2)
C6 C5 C4 118.8(2)
C6 C5 H2 120.6
C4 C5 H2 120.6
C5 C6 C1 121.2(2)
C5 C6 C7 132.2(2)
C1 C6 C7 106.60(19)
C8 C7 C12 119.9(2)
C8 C7 C6 133.4(2)
C12 C7 C6 106.67(19)
C9 C8 C7 117.9(2)
C9 C8 H3 121.0
C7 C8 H3 121.0
C8 C9 C10 121.7(2)
C8 C9 H4 119.2
C10 C9 H4 119.2
C11 C10 C9 121.3(2)
C11 C10 H5 119.4
C9 C10 H5 119.4
C10 C11 C12 117.0(2)
C10 C11 H6 121.5
C12 C11 H6 121.5
C11 C12 N1 128.6(2)
C11 C12 C7 122.2(2)
N1 C12 C7 109.1(2)
N1 C13 H7 109.5
N1 C13 H8 109.5
H7 C13 H8 109.5
N1 C13 H9 109.5
H7 C13 H9 109.5
H8 C13 H9 109.5
O1 C14 C15 122.5(2)
O1 C14 C2 120.5(2)
C15 C14 C2 117.0(2)
C14 C15 H10 109.5
C14 C15 H11 109.5
H10 C15 H11 109.5
C14 C15 H12 109.5
H10 C15 H12 109.5
H11 C15 H12 109.5
O2 C16 C4 121.2(2)
O2 C16 C17 120.3(2)
C4 C16 C17 118.4(2)
C16 C17 H13 109.5
C16 C17 H14 109.5
H13 C17 H14 109.5
C16 C17 H15 109.5
H13 C17 H15 109.5
H14 C17 H15 109.5

loop_
_geom_bond_atom_site_label_1
_geom_bond_atom_site_label_2
_geom_bond_distance
O1 C14 1.224(3)
O2 C16 1.221(3)
N1 C1 1.384(3)
N1 C12 1.399(3)
N1 C13 1.454(3)
C1 C2 1.413(3)
C1 C6 1.413(3)
C2 C3 1.390(3)
C2 C14 1.501(3)
C3 C4 1.406(3)
C3 H1 0.9500
C4 C5 1.396(3)
C4 C16 1.483(3)
C5 C6 1.392(3)
C5 H2 0.9500
C6 C7 1.448(3)
C7 C8 1.395(3)
C7 C12 1.406(3)
C8 C9 1.385(3)
C8 H3 0.9500
C9 C10 1.398(4)
C9 H4 0.9500
C10 C11 1.385(3)
C10 H5 0.9500
C11 C12 1.394(3)
C11 H6 0.9500
C13 H7 0.9800
C13 H8 0.9800
C13 H9 0.9800
C14 C15 1.492(3)
C15 H10 0.9800
C15 H11 0.9800
C15 H12 0.9800
C16 C17 1.514(3)
C17 H13 0.9800
C17 H14 0.9800
C17 H15 0.9800

loop_
_geom_torsion_atom_site_label_1
_geom_torsion_atom_site_label_2
_geom_torsion_atom_site_label_3
_geom_torsion_atom_site_label_4
_geom_torsion
C12 N1 C1 C2 -180.0(2)
C13 N1 C1 C2 2.4(4)
C12 N1 C1 C6 -2.6(2)
C13 N1 C1 C6 179.8(2)
N1 C1 C2 C3 175.0(2)
C6 C1 C2 C3 -2.1(3)
N1 C1 C2 C14 -8.7(4)
C6 C1 C2 C14 174.1(2)
C1 C2 C3 C4 2.8(3)
C14 C2 C3 C4 -173.6(2)
C2 C3 C4 C5 -1.5(3)
C2 C3 C4 C16 177.5(2)
C3 C4 C5 C6 -0.4(3)
C16 C4 C5 C6 -179.4(2)
C4 C5 C6 C1 1.0(3)
C4 C5 C6 C7 -178.6(2)
N1 C1 C6 C5 -177.41(19)
C2 C1 C6 C5 0.3(3)
N1 C1 C6 C7 2.3(3)
C2 C1 C6 C7 -180.0(2)
C5 C6 C7 C8 -2.8(4)
C1 C6 C7 C8 177.6(2)
C5 C6 C7 C12 178.5(2)
C1 C6 C7 C12 -1.2(3)
C12 C7 C8 C9 0.9(3)
C6 C7 C8 C9 -177.7(2)
C7 C8 C9 C10 -1.2(4)
C8 C9 C10 C11 0.2(4)
C9 C10 C11 C12 1.1(4)
C10 C11 C12 N1 178.3(2)
C10 C11 C12 C7 -1.4(3)
C1 N1 C12 C11 -177.9(2)
C13 N1 C12 C11 -0.2(4)
C1 N1 C12 C7 1.8(2)
C13 N1 C12 C7 179.6(2)
C8 C7 C12 C11 0.4(3)
C6 C7 C12 C11 179.4(2)
C8 C7 C12 N1 -179.3(2)
C6 C7 C12 N1 -0.4(3)
C3 C2 C14 O1 121.4(3)
C1 C2 C14 O1 -54.7(3)
C3 C2 C14 C15 -58.7(3)
C1 C2 C14 C15 125.2(3)
C5 C4 C16 O2 172.7(2)
C3 C4 C16 O2 -6.3(3)
C5 C4 C16 C17 -7.4(3)
C3 C4 C16 C17 173.6(2)
